data_4116388
loop_
_publ_author_name
'F. Albert Cotton'
'Lee M. Daniels'
'Chun Lin'
'Carlos A. Murillo'

_publ_section_title
;
 Square and Triangular Arrays Based on Mo24+ and Rh24+ Units
;
_journal_name_full 'Journal of the American Chemical Society'
_journal_page_first 4538
_journal_page_last 4539
_journal_paper_doi 10.1021/ja9901563
_journal_volume 121
_journal_year 1999
_chemical_formula_moiety '[Mo2(AniF)2]4(C2O4)4(11CH2Cl2)'
_chemical_formula_sum 'C139 H142 Cl22 Mo8 N16 O32'
_chemical_formula_weight 4096.11
_chemical_name_systematic
; 
 ? 
;
_space_group_IT_number 14
_symmetry_cell_setting monoclinic
_symmetry_space_group_name_Hall '-P 2yn'
_symmetry_space_group_name_H-M 'P 1 21/n 1'
_atom_sites_solution_hydrogens geom
_atom_sites_solution_primary direct
_atom_sites_solution_secondary difmap
_audit_creation_method SHELXL-97
_cell_angle_alpha 90.00
_cell_angle_beta 90.70(1)
_cell_angle_gamma 90.00
_cell_formula_units_Z 2
_cell_length_a 19.089(1)
_cell_length_b 18.708(1)
_cell_length_c 23.708(1)
_cell_measurement_reflns_used 250
_cell_measurement_temperature 213(2)
_cell_measurement_theta_max 20.8
_cell_measurement_theta_min 9.0
_cell_volume 8465.9(7)
_computing_cell_refinement MADNES
_computing_data_collection MADNES
_computing_data_reduction PROCOR
_computing_molecular_graphics 'XP (Siemens, 1990)'
_computing_publication_material 'SHELXL-97 (Sheldrick, 1997)'
_computing_structure_refinement 'SHELXL-97 (Sheldrick, 1997)'
_computing_structure_solution 'SHELXS-97 (Sheldrick, 1990)'
_diffrn_ambient_temperature 213(2)
_diffrn_measured_fraction_theta_full 0.951
_diffrn_measured_fraction_theta_max 0.951
_diffrn_measurement_device 'Nonius FAST area detector'
_diffrn_measurement_method 'Ellipsoid-mask fitting'
_diffrn_radiation_monochromator graphite
_diffrn_radiation_source 'fine-focus sealed tube'
_diffrn_radiation_type MoK\a
_diffrn_radiation_wavelength 0.71073
_diffrn_reflns_av_R_equivalents 0.0513
_diffrn_reflns_av_sigmaI/netI 0.0402
_diffrn_reflns_limit_h_max 19
_diffrn_reflns_limit_h_min -20
_diffrn_reflns_limit_k_max 20
_diffrn_reflns_limit_k_min -20
_diffrn_reflns_limit_l_max 23
_diffrn_reflns_limit_l_min -25
_diffrn_reflns_number 34342
_diffrn_reflns_theta_full 22.56
_diffrn_reflns_theta_max 22.56
_diffrn_reflns_theta_min 2.29
_diffrn_standards_number 'none (area detector data)'
_exptl_absorpt_coefficient_mu 0.991
_exptl_absorpt_correction_T_max 0.782
_exptl_absorpt_correction_T_min 0.610
_exptl_absorpt_correction_type multi-scan
_exptl_crystal_colour red
_exptl_crystal_density_diffrn 1.607
_exptl_crystal_description block
_exptl_crystal_F_000 4108
_exptl_crystal_size_max 0.35
_exptl_crystal_size_mid 0.30
_exptl_crystal_size_min 0.25
_refine_diff_density_max 1.119
_refine_diff_density_min -0.922
_refine_diff_density_rms 0.148
_refine_ls_extinction_method none
_refine_ls_goodness_of_fit_all 1.090
_refine_ls_hydrogen_treatment mixed
_refine_ls_matrix_type full
_refine_ls_number_parameters 960
_refine_ls_number_reflns 10993
_refine_ls_number_restraints 32
_refine_ls_restrained_S_all 1.090
_refine_ls_R_factor_all 0.0999
_refine_ls_R_factor_obs 0.0754
_refine_ls_shift/esd_max 0.041
_refine_ls_shift/esd_mean 0.001
_refine_ls_structure_factor_coef Fsqd
_refine_ls_weighting_details 'w=1/[\s^2^(Fo^2^)+(0.0595P)^2^+122.5709P] where P=(Fo^2^+2Fc^2^)/3'
_refine_ls_weighting_scheme calc
_refine_ls_wR_factor_all 0.1943
_refine_ls_wR_factor_obs 0.1723
_reflns_number_observed 8727
_reflns_number_total 10993
_reflns_threshold_expression >2sigma(I)
_cod_data_source_file ja9901563_1.cif
_cod_data_source_block Compound_1
_cod_depositor_comments
;
The following automatic conversions were performed:

'_refine_ls_weighting_scheme' value 'calc
w=1/[\s^2^(Fo^2^)+(0.0595P)^2^+122.5709P] where P=(Fo^2^+2Fc^2^)/3'
was changed to 'calc'. New tag '_refine_ls_weighting_details' was
created. The value of the new tag was set to
'w=1/[\s^2^(Fo^2^)+(0.0595P)^2^+122.5709P] where P=(Fo^2^+2Fc^2^)/3'.

Automatic conversion script
Id: cif_fix_values 3143 2015-03-26 13:38:13Z robertas 
;
_cod_database_code 4116388

loop_
_symmetry_equiv_pos_as_xyz
'x, y, z'
'-x+1/2, y+1/2, -z+1/2'
'-x, -y, -z'
'x-1/2, -y-1/2, z-1/2'

loop_
_atom_site_label
_atom_site_type_symbol
_atom_site_fract_x
_atom_site_fract_y
_atom_site_fract_z
_atom_site_U_iso_or_equiv
_atom_site_adp_type
_atom_site_occupancy
_atom_site_calc_flag
_atom_site_refinement_flags
_atom_site_disorder_assembly
_atom_site_disorder_group
Mo1 Mo 0.47960(3) 0.76387(3) -0.47323(2) 0.02821(14) Uani 1 d . . .
Mo2 Mo 0.57992(3) 0.74038(3) -0.44261(2) 0.03020(15) Uani 1 d . . .
Mo3 Mo 0.35566(3) 0.46849(3) -0.32253(2) 0.02916(15) Uani 1 d . . .
Mo4 Mo 0.45770(3) 0.45132(3) -0.29205(2) 0.03007(15) Uani 1 d . . .
N1 N 0.5160(3) 0.8494(3) -0.5232(2) 0.0297(14) Uani 1 d . . .
N2 N 0.6248(3) 0.8272(3) -0.4864(2) 0.0334(14) Uani 1 d . . .
N3 N 0.4556(3) 0.8264(3) -0.4016(2) 0.0325(14) Uani 1 d . . .
N4 N 0.5621(3) 0.7941(3) -0.3653(2) 0.0362(15) Uani 1 d . . .
N5 N 0.3314(3) 0.5378(3) -0.2558(2) 0.0323(14) Uani 1 d . . .
N6 N 0.4424(3) 0.5171(3) -0.2216(2) 0.0348(15) Uani 1 d . . .
N7 N 0.3173(3) 0.3760(3) -0.2819(2) 0.0333(14) Uani 1 d . . .
N8 N 0.4288(3) 0.3575(3) -0.2487(2) 0.0342(15) Uani 1 d . . .
O1 O 0.3253(3) 1.0068(3) -0.6526(3) 0.075(2) Uani 1 d D . .
O2 O 0.9142(3) 0.8597(5) -0.4835(3) 0.098(3) Uani 1 d . . .
O3 O 0.1837(3) 0.9330(5) -0.3893(3) 0.088(2) Uani 1 d D . .
O5 O 0.0686(3) 0.6650(3) -0.2365(2) 0.0667(18) Uani 1 d . . .
O6 O 0.6487(3) 0.5968(4) -0.0663(3) 0.079(2) Uani 1 d . . .
O9 O 0.4921(2) 0.6965(2) -0.54467(18) 0.0328(12) Uani 1 d . . .
O10 O 0.6016(2) 0.6749(2) -0.51367(17) 0.0303(11) Uani 1 d . . .
O11 O 0.4369(2) 0.6742(2) -0.42893(18) 0.0311(11) Uani 1 d . . .
O12 O 0.5454(2) 0.6469(2) -0.40060(18) 0.0301(11) Uani 1 d . . .
O13 O 0.3880(2) 0.5590(2) -0.37120(17) 0.0291(11) Uani 1 d . . .
O14 O 0.4953(2) 0.5405(2) -0.33773(18) 0.0317(11) Uani 1 d . . .
O15 O 0.3739(2) 0.4051(2) -0.39455(18) 0.0312(11) Uani 1 d . . .
O16 O 0.4829(2) 0.3869(2) -0.36356(18) 0.0323(12) Uani 1 d . . .
C1 C 0.5828(4) 0.8641(4) -0.5217(3) 0.0397(19) Uani 1 d . . .
H1A H 0.6013 0.9000 -0.5450 0.048 Uiso 1 calc R . .
C2 C 0.5006(3) 0.8259(3) -0.3596(3) 0.0325(17) Uani 1 d . . .
H2A H 0.4893 0.8481 -0.3253 0.039 Uiso 1 calc R . .
C3 C 0.3811(4) 0.5493(3) -0.2169(3) 0.0344(18) Uani 1 d . . .
H3A H 0.3726 0.5799 -0.1863 0.041 Uiso 1 calc R . .
C4 C 0.3623(3) 0.3368(3) -0.2531(3) 0.0319(17) Uani 1 d . . .
H4A H 0.3475 0.2944 -0.2356 0.038 Uiso 1 calc R . .
C5 C 0.5519(4) 0.6677(3) -0.5489(3) 0.0316(17) Uani 1 d . . .
C6 C 0.4798(3) 0.6362(3) -0.4021(3) 0.0302(17) Uani 1 d . . .
C7 C 0.4515(3) 0.5741(3) -0.3679(3) 0.0281(16) Uani 1 d . . .
C8 C 0.4343(3) 0.3778(3) -0.3993(3) 0.0284(16) Uani 1 d . . .
C11 C 0.4701(3) 0.8905(4) -0.5590(3) 0.0321(17) Uani 1 d . . .
C12 C 0.4762(4) 0.9628(4) -0.5670(3) 0.045(2) Uani 1 d . . .
H12A H 0.5145 0.9874 -0.5511 0.054 Uiso 1 calc R . .
C13 C 0.4269(4) 0.9997(4) -0.5980(3) 0.049(2) Uani 1 d . . .
H13A H 0.4314 1.0494 -0.6022 0.059 Uiso 1 calc R . .
C14 C 0.3709(4) 0.9646(4) -0.6231(3) 0.051(2) Uani 1 d . . .
C15 C 0.3660(4) 0.8921(4) -0.6158(3) 0.047(2) Uani 1 d . . .
H15A H 0.3283 0.8673 -0.6325 0.056 Uiso 1 calc R . .
C16 C 0.4143(4) 0.8554(4) -0.5850(3) 0.041(2) Uani 1 d . . .
H16A H 0.4100 0.8056 -0.5811 0.049 Uiso 1 calc R . .
C17 C 0.2544(7) 0.9867(12) -0.6581(11) 0.068(4) Uiso 0.415(18) d PD A 1
H17A H 0.2293 1.0223 -0.6801 0.103 Uiso 0.415(18) calc PR A 1
H17B H 0.2338 0.9831 -0.6210 0.103 Uiso 0.415(18) calc PR A 1
H17C H 0.2512 0.9407 -0.6769 0.103 Uiso 0.415(18) calc PR A 1
C17' C 0.2694(7) 0.9721(9) -0.6817(7) 0.068(4) Uiso 0.585(18) d PD A 2
H17D H 0.2407 1.0075 -0.7010 0.103 Uiso 0.585(18) calc PR A 2
H17E H 0.2410 0.9461 -0.6550 0.103 Uiso 0.585(18) calc PR A 2
H17F H 0.2883 0.9390 -0.7091 0.103 Uiso 0.585(18) calc PR A 2
C21 C 0.6976(3) 0.8358(4) -0.4885(3) 0.0377(19) Uani 1 d . . .
C22 C 0.7365(5) 0.8181(5) -0.5338(4) 0.068(3) Uani 1 d . . .
H22A H 0.7141 0.8000 -0.5663 0.082 Uiso 1 calc R . .
C23 C 0.8093(4) 0.8262(6) -0.5331(4) 0.076(3) Uani 1 d . . .
H23A H 0.8347 0.8147 -0.5656 0.091 Uiso 1 calc R . .
C24 C 0.8434(4) 0.8497(5) -0.4878(4) 0.067(3) Uani 1 d . . .
C25 C 0.8064(5) 0.8647(7) -0.4397(5) 0.091(4) Uani 1 d . . .
H25A H 0.8302 0.8791 -0.4067 0.109 Uiso 1 calc R . .
C26 C 0.7352(4) 0.8587(6) -0.4401(4) 0.072(3) Uani 1 d . . .
H26A H 0.7105 0.8701 -0.4073 0.086 Uiso 1 calc R . .
C27 C 0.9556(5) 0.8396(7) -0.5292(5) 0.100(4) Uani 1 d . . .
H27A H 1.0044 0.8497 -0.5205 0.149 Uiso 1 calc R . .
H27B H 0.9412 0.8665 -0.5624 0.149 Uiso 1 calc R . .
H27C H 0.9498 0.7889 -0.5364 0.149 Uiso 1 calc R . .
C31 C 0.3881(3) 0.8569(4) -0.3958(3) 0.0362(18) Uani 1 d . . .
C32 C 0.3457(4) 0.8407(6) -0.3526(4) 0.068(3) Uani 1 d . . .
H32A H 0.3616 0.8112 -0.3230 0.082 Uiso 1 calc R . .
C33 C 0.2776(5) 0.8689(7) -0.3526(4) 0.091(4) Uani 1 d . . .
H33A H 0.2488 0.8588 -0.3217 0.110 Uiso 1 calc R . .
C34 C 0.2511(4) 0.9097(5) -0.3949(3) 0.062(3) Uani 1 d . . .
C35 C 0.2945(4) 0.9276(5) -0.4386(4) 0.058(2) Uani 1 d . . .
H35A H 0.2789 0.9576 -0.4680 0.069 Uiso 1 calc R . .
C36 C 0.3618(4) 0.9002(4) -0.4380(3) 0.045(2) Uani 1 d . . .
H36A H 0.3912 0.9117 -0.4681 0.054 Uiso 1 calc R . .
C37 C 0.1602(8) 0.9853(8) -0.4292(6) 0.073(4) Uiso 0.63(2) d PD B 1
H37A H 0.1120 0.9981 -0.4214 0.109 Uiso 0.63(2) calc PR B 1
H37B H 0.1631 0.9658 -0.4670 0.109 Uiso 0.63(2) calc PR B 1
H37C H 0.1895 1.0275 -0.4262 0.109 Uiso 0.63(2) calc PR B 1
C37' C 0.1428(11) 0.9565(15) -0.4343(8) 0.073(4) Uiso 0.37(2) d PD B 2
H37D H 0.0971 0.9706 -0.4209 0.109 Uiso 0.37(2) calc PR B 2
H37E H 0.1375 0.9182 -0.4616 0.109 Uiso 0.37(2) calc PR B 2
H37F H 0.1653 0.9971 -0.4520 0.109 Uiso 0.37(2) calc PR B 2
C41 C 0.6101(8) 0.7906(6) -0.3203(6) 0.0365(17) Uiso 0.389(7) d PD C 1
C42 C 0.6514(7) 0.7298(7) -0.3145(6) 0.048(3) Uiso 0.389(7) d PD C 1
H42 H 0.6457 0.6906 -0.3389 0.057 Uiso 0.389(7) calc PR C 1
C43 C 0.7014(9) 0.7288(8) -0.2713(6) 0.057(3) Uiso 0.389(7) d PD C 1
H43 H 0.7322 0.6897 -0.2685 0.069 Uiso 0.389(7) calc PR C 1
C44 C 0.7074(8) 0.7829(7) -0.2326(6) 0.055(2) Uiso 0.389(7) d PD C 1
C45 C 0.6671(7) 0.8448(7) -0.2401(6) 0.042(2) Uiso 0.389(7) d PD C 1
H45 H 0.6733 0.8840 -0.2158 0.050 Uiso 0.389(7) calc PR C 1
C46 C 0.6178(8) 0.8480(7) -0.2838(6) 0.038(2) Uiso 0.389(7) d PD C 1
H46 H 0.5898 0.8889 -0.2884 0.045 Uiso 0.389(7) calc PR C 1
C47 C 0.8002(9) 0.8085(11) -0.1654(10) 0.075(4) Uiso 0.389(7) d PD C 1
H47A H 0.8196 0.7907 -0.1302 0.112 Uiso 0.389(7) calc PR C 1
H47B H 0.7836 0.8571 -0.1602 0.112 Uiso 0.389(7) calc PR C 1
H47C H 0.8361 0.8080 -0.1940 0.112 Uiso 0.389(7) calc PR C 1
O4 O 0.7425(7) 0.7637(8) -0.1832(5) 0.071(3) Uani 0.389(7) d PD C 1
C41' C 0.6108(6) 0.7860(5) -0.3160(5) 0.0365(17) Uiso 0.611(7) d PD C 2
C42' C 0.6273(6) 0.7173(6) -0.2982(5) 0.048(3) Uiso 0.611(7) d PD C 2
H42' H 0.6063 0.6771 -0.3153 0.057 Uiso 0.611(7) calc PR C 2
C43' C 0.6758(6) 0.7098(6) -0.2544(5) 0.057(3) Uiso 0.611(7) d PD C 2
H43' H 0.6870 0.6634 -0.2420 0.069 Uiso 0.611(7) calc PR C 2
C44' C 0.7076(6) 0.7655(6) -0.2287(5) 0.055(2) Uiso 0.611(7) d PD C 2
C45' C 0.6901(6) 0.8343(5) -0.2465(4) 0.042(2) Uiso 0.611(7) d PD C 2
H45' H 0.7112 0.8740 -0.2289 0.050 Uiso 0.611(7) calc PR C 2
C46' C 0.6416(6) 0.8445(5) -0.2899(4) 0.038(2) Uiso 0.611(7) d PD C 2
H46' H 0.6298 0.8910 -0.3016 0.045 Uiso 0.611(7) calc PR C 2
C47' C 0.7765(9) 0.8165(8) -0.1544(6) 0.075(4) Uiso 0.611(7) d PD C 2
H47D H 0.8160 0.8065 -0.1295 0.112 Uiso 0.611(7) calc PR C 2
H47E H 0.7351 0.8252 -0.1321 0.112 Uiso 0.611(7) calc PR C 2
H47F H 0.7866 0.8585 -0.1770 0.112 Uiso 0.611(7) calc PR C 2
O4' O 0.7641(5) 0.7552(6) -0.1917(4) 0.071(3) Uani 0.611(7) d PD C 2
C51 C 0.2650(3) 0.5703(3) -0.2470(3) 0.0329(17) Uani 1 d . . .
C52 C 0.2324(4) 0.6053(4) -0.2932(3) 0.0395(19) Uani 1 d . . .
H52A H 0.2553 0.6075 -0.3280 0.047 Uiso 1 calc R . .
C53 C 0.1687(4) 0.6354(4) -0.2876(3) 0.045(2) Uani 1 d . . .
H53A H 0.1479 0.6590 -0.3185 0.054 Uiso 1 calc R . .
C54 C 0.1337(4) 0.6321(4) -0.2371(3) 0.046(2) Uani 1 d . . .
C55 C 0.1643(4) 0.5980(4) -0.1917(3) 0.045(2) Uani 1 d . . .
H55A H 0.1407 0.5958 -0.1572 0.054 Uiso 1 calc R . .
C56 C 0.2298(4) 0.5669(4) -0.1968(3) 0.046(2) Uani 1 d . . .
H56A H 0.2503 0.5433 -0.1657 0.055 Uiso 1 calc R . .
C57 C 0.0320(5) 0.6650(7) -0.1841(4) 0.099(4) Uani 1 d . . .
H57A H -0.0125 0.6893 -0.1889 0.148 Uiso 1 calc R . .
H57B H 0.0600 0.6896 -0.1557 0.148 Uiso 1 calc R . .
H57C H 0.0239 0.6161 -0.1722 0.148 Uiso 1 calc R . .
C61 C 0.4962(3) 0.5384(4) -0.1824(3) 0.0359(18) Uani 1 d . . .
C62 C 0.5231(4) 0.6066(4) -0.1832(4) 0.056(2) Uani 1 d . . .
H62A H 0.5062 0.6396 -0.2101 0.068 Uiso 1 calc R . .
C63 C 0.5743(4) 0.6275(4) -0.1454(4) 0.060(3) Uani 1 d . . .
H63A H 0.5922 0.6743 -0.1467 0.072 Uiso 1 calc R . .
C64 C 0.5990(4) 0.5806(4) -0.1061(3) 0.051(2) Uani 1 d . . .
C65 C 0.5724(5) 0.5131(5) -0.1050(4) 0.064(3) Uani 1 d . . .
H65A H 0.5895 0.4802 -0.0782 0.077 Uiso 1 calc R . .
C66 C 0.5215(5) 0.4925(4) -0.1423(3) 0.055(2) Uani 1 d . . .
H66A H 0.5034 0.4458 -0.1404 0.066 Uiso 1 calc R . .
C67 C 0.6754(5) 0.6661(6) -0.0613(5) 0.087(4) Uani 1 d . . .
H67A H 0.7101 0.6676 -0.0311 0.130 Uiso 1 calc R . .
H67B H 0.6376 0.6990 -0.0529 0.130 Uiso 1 calc R . .
H67C H 0.6970 0.6800 -0.0965 0.130 Uiso 1 calc R . .
C71 C 0.2500(3) 0.3481(3) -0.2921(3) 0.0325(17) Uani 1 d . . .
C72 C 0.1929(4) 0.3943(4) -0.2913(3) 0.045(2) Uani 1 d . . .
H72A H 0.2005 0.4426 -0.2823 0.054 Uiso 1 calc R . .
C73 C 0.1248(4) 0.3716(4) -0.3034(4) 0.055(2) Uani 1 d . . .
H73A H 0.0874 0.4042 -0.3040 0.066 Uiso 1 calc R . .
C74 C 0.1136(4) 0.2998(5) -0.3145(4) 0.061(3) Uani 1 d . . .
C75 C 0.1678(5) 0.2540(5) -0.3146(5) 0.083(4) Uani 1 d . . .
H75A H 0.1597 0.2055 -0.3228 0.100 Uiso 1 calc R . .
C76 C 0.2369(5) 0.2772(4) -0.3027(4) 0.068(3) Uani 1 d . . .
H76A H 0.2738 0.2440 -0.3019 0.081 Uiso 1 calc R . .
C77 C 0.0078(11) 0.3010(15) -0.3481(17) 0.082(4) Uiso 0.262(14) d PD D 1
H77A H -0.0319 0.2732 -0.3614 0.123 Uiso 0.262(14) calc PR D 1
H77B H 0.0237 0.3322 -0.3780 0.123 Uiso 0.262(14) calc PR D 1
H77C H -0.0059 0.3296 -0.3160 0.123 Uiso 0.262(14) calc PR D 1
O7 O 0.0608(12) 0.2560(12) -0.3324(15) 0.093(3) Uani 0.262(14) d PD D 1
C77' C -0.0098(7) 0.3207(8) -0.3265(6) 0.082(4) Uiso 0.738(14) d PD D 2
H77D H -0.0529 0.2942 -0.3328 0.123 Uiso 0.738(14) calc PR D 2
H77E H -0.0028 0.3538 -0.3574 0.123 Uiso 0.738(14) calc PR D 2
H77F H -0.0129 0.3471 -0.2914 0.123 Uiso 0.738(14) calc PR D 2
O7' O 0.0451(5) 0.2744(5) -0.3234(6) 0.093(3) Uani 0.738(14) d PD D 2
C81 C 0.4763(4) 0.3190(4) -0.2131(3) 0.0387(19) Uani 1 d . . .
C82 C 0.5434(4) 0.3067(4) -0.2315(3) 0.052(2) Uani 1 d . . .
H82A H 0.5563 0.3228 -0.2675 0.063 Uiso 1 calc R . .
C83 C 0.5918(5) 0.2713(5) -0.1983(5) 0.075(3) Uani 1 d . . .
H83A H 0.6374 0.2639 -0.2116 0.090 Uiso 1 calc R . .
C84 C 0.5741(5) 0.2473(6) -0.1472(5) 0.083(3) Uani 1 d . . .
C85 C 0.5077(6) 0.2599(5) -0.1280(4) 0.077(3) Uani 1 d . . .
H85A H 0.4958 0.2431 -0.0920 0.093 Uiso 1 calc R . .
C86 C 0.4573(5) 0.2965(4) -0.1596(3) 0.056(2) Uani 1 d . . .
H86A H 0.4124 0.3055 -0.1454 0.067 Uiso 1 calc R . .
C87 C 0.6924(8) 0.1916(14) -0.1403(11) 0.115(6) Uiso 0.520(11) d PD E 1
H87A H 0.7176 0.1630 -0.1126 0.173 Uiso 0.520(11) calc PR E 1
H87B H 0.7180 0.2355 -0.1471 0.173 Uiso 0.520(11) calc PR E 1
H87C H 0.6877 0.1649 -0.1752 0.173 Uiso 0.520(11) calc PR E 1
O8 O 0.6263(6) 0.2079(8) -0.1200(5) 0.077(3) Uani 0.520(11) d PD E 1
C87' C 0.6752(9) 0.2074(17) -0.1147(13) 0.115(6) Uiso 0.480(11) d PD E 2
H87D H 0.7028 0.1845 -0.0852 0.173 Uiso 0.480(11) calc PR E 2
H87E H 0.6934 0.2550 -0.1215 0.173 Uiso 0.480(11) calc PR E 2
H87F H 0.6778 0.1794 -0.1490 0.173 Uiso 0.480(11) calc PR E 2
O8' O 0.6060(7) 0.2122(9) -0.0980(6) 0.077(3) Uani 0.480(11) d PD E 2
C1S C -0.0886(9) 0.4366(8) -0.4826(7) 0.143(6) Uiso 1 d D . .
Cl1 Cl -0.1347(6) 0.4439(7) -0.4198(4) 0.177(4) Uiso 0.509(10) d PD F 1
Cl1' Cl -0.1402(6) 0.3982(8) -0.4284(5) 0.198(5) Uiso 0.491(10) d PD F 2
Cl2 Cl -0.0288(3) 0.3717(4) -0.4892(3) 0.208(2) Uiso 1 d . . .
C2S C 0.2814(6) 0.6932(8) -0.4388(5) 0.060(3) Uiso 0.600(7) d PD G 1
Cl3 Cl 0.1898(2) 0.7001(3) -0.4373(2) 0.0912(7) Uani 0.600(7) d PD G 1
Cl4 Cl 0.3111(3) 0.7262(3) -0.5056(2) 0.0912(7) Uani 0.600(7) d PD G 1
C2S' C 0.2814(7) 0.6622(9) -0.4560(7) 0.060(3) Uiso 0.400(7) d PD G 2
Cl3' Cl 0.2006(4) 0.6864(5) -0.4281(3) 0.0912(7) Uani 0.400(7) d PD G 2
Cl4' Cl 0.3103(4) 0.7272(6) -0.5061(4) 0.0912(7) Uani 0.400(7) d PD G 2
C3S C 0.7259(6) 0.1060(6) 0.0570(5) 0.082(3) Uiso 1 d . . .
Cl5 Cl 0.72235(14) 0.01492(15) 0.08104(12) 0.0844(8) Uani 1 d . . .
Cl6 Cl 0.6562(2) 0.1259(3) 0.0145(2) 0.189(2) Uani 1 d . . .
C4S C 0.4711(5) 0.9265(8) -0.8316(4) 0.123(5) Uiso 1 d D . .
Cl7 Cl 0.4258(4) 0.9737(4) -0.7813(3) 0.199(3) Uani 0.735(9) d PD H 1
Cl7' Cl 0.4690(12) 0.9813(10) -0.7714(7) 0.199(3) Uani 0.265(9) d PD H 2
Cl8 Cl 0.5350(3) 0.9725(2) -0.8684(2) 0.1463(17) Uani 1 d D . .
C6S C 0.4168(5) 0.5454(10) -0.5357(10) 0.148(7) Uiso 0.50 d PD . 1
Cl11 Cl 0.4898(5) 0.5027(7) -0.5025(5) 0.0948(15) Uani 0.50 d PD . 1
Cl12 Cl 0.3369(5) 0.4988(5) -0.5504(4) 0.0948(15) Uani 0.279(5) d PD I 1
Cl13 Cl 0.3323(6) 0.5170(7) -0.5211(6) 0.0948(15) Uani 0.221(5) d PD I 1
C5S C 0.8474(2) 1.0348(2) -0.2046(2) 0.148(7) Uiso 0.56(2) d PG . 2
Cl18 Cl 0.2360(3) 0.9631(3) -0.8210(2) 0.1067(12) Uani 0.496(3) d PG . 2
Cl19 Cl 0.1240(2) 0.0413(3) 0.2312(2) 0.1067(12) Uani 0.713(3) d PG . 2
C7S C 0.3639(4) 0.5029(5) -0.6120(4) 0.148(7) Uiso 0.44(2) d PG . 3
Cl14 Cl 0.3635(4) 0.5606(5) -0.5520(4) 0.1067(12) Uani 0.2183(10) d PG J 3
Cl15 Cl 0.8436(7) 0.9957(8) -0.1905(6) 0.1067(12) Uani 0.2322(14) d PG . 3
Cl16 Cl 0.2075(7) 0.9758(6) -0.8455(5) 0.1067(12) Uani 0.1986(19) d PG . 3
Cl17 Cl 0.2912(4) 0.4991(5) -0.5838(4) 0.1067(12) Uani 0.142(2) d PG . 3

loop_
_atom_site_aniso_label
_atom_site_aniso_U_11
_atom_site_aniso_U_22
_atom_site_aniso_U_33
_atom_site_aniso_U_23
_atom_site_aniso_U_13
_atom_site_aniso_U_12
Mo1 0.0295(3) 0.0307(3) 0.0245(3) 0.0020(2) 0.0033(2) 0.0015(2)
Mo2 0.0294(3) 0.0349(3) 0.0263(3) 0.0011(2) 0.0024(2) -0.0013(3)
Mo3 0.0297(3) 0.0312(3) 0.0267(3) 0.0017(2) 0.0055(2) 0.0023(2)
Mo4 0.0321(3) 0.0335(3) 0.0247(3) 0.0027(2) 0.0032(2) 0.0038(3)
N1 0.031(3) 0.035(3) 0.024(3) 0.012(2) 0.003(2) -0.002(2)
N2 0.034(3) 0.037(3) 0.029(3) -0.002(2) 0.004(2) 0.001(3)
N3 0.036(3) 0.028(3) 0.033(3) 0.002(2) 0.007(3) 0.002(2)
N4 0.041(3) 0.036(3) 0.032(3) 0.002(3) -0.004(3) -0.001(3)
N5 0.034(3) 0.027(3) 0.036(3) 0.002(2) 0.006(3) 0.011(2)
N6 0.041(3) 0.038(3) 0.026(3) -0.002(2) 0.005(3) -0.001(3)
N7 0.034(3) 0.036(3) 0.030(3) 0.006(2) 0.012(2) 0.005(3)
N8 0.051(3) 0.031(3) 0.021(3) 0.003(2) 0.003(3) 0.010(3)
O1 0.064(4) 0.065(4) 0.096(5) 0.036(3) -0.011(3) 0.012(3)
O2 0.038(3) 0.135(6) 0.122(6) 0.001(5) 0.021(4) -0.019(4)
O3 0.048(3) 0.159(7) 0.057(4) -0.018(4) 0.005(3) 0.020(4)
O5 0.052(3) 0.086(4) 0.062(4) 0.023(3) 0.029(3) 0.028(3)
O6 0.082(4) 0.077(4) 0.077(4) -0.012(4) -0.027(4) -0.011(4)
O9 0.031(2) 0.038(2) 0.030(2) 0.000(2) 0.0076(19) 0.000(2)
O10 0.032(2) 0.033(2) 0.026(2) -0.0004(19) 0.0056(19) 0.004(2)
O11 0.028(2) 0.037(2) 0.029(2) 0.009(2) 0.0025(19) 0.000(2)
O12 0.029(2) 0.029(2) 0.032(2) 0.0025(19) 0.0001(19) 0.0051(19)
O13 0.028(2) 0.037(2) 0.022(2) 0.0075(19) -0.0003(18) 0.0013(19)
O14 0.031(2) 0.035(2) 0.029(2) 0.002(2) -0.0020(19) -0.002(2)
O15 0.031(2) 0.035(2) 0.028(2) 0.000(2) 0.0015(19) 0.004(2)
O16 0.029(2) 0.041(3) 0.026(2) -0.001(2) 0.0050(19) 0.007(2)
C1 0.045(4) 0.039(4) 0.035(4) 0.003(3) 0.013(3) -0.014(3)
C2 0.040(4) 0.031(3) 0.026(3) 0.002(3) -0.002(3) 0.000(3)
C3 0.045(4) 0.029(3) 0.030(4) -0.008(3) 0.008(3) -0.001(3)
C4 0.038(4) 0.031(3) 0.028(3) -0.001(3) 0.014(3) 0.001(3)
C5 0.040(4) 0.030(3) 0.025(3) 0.003(3) -0.004(3) 0.002(3)
C6 0.028(3) 0.031(3) 0.031(4) 0.004(3) 0.010(3) 0.005(3)
C7 0.033(4) 0.027(3) 0.025(3) 0.004(3) -0.002(3) -0.003(3)
C8 0.024(3) 0.039(4) 0.023(3) -0.001(3) 0.005(3) 0.000(3)
C11 0.034(3) 0.040(4) 0.023(3) 0.001(3) 0.011(3) -0.003(3)
C12 0.059(5) 0.041(4) 0.036(4) -0.002(3) -0.005(4) -0.002(4)
C13 0.065(5) 0.031(4) 0.050(5) 0.015(3) 0.008(4) 0.009(4)
C14 0.043(4) 0.053(5) 0.057(5) 0.022(4) 0.002(4) 0.004(4)
C15 0.037(4) 0.050(5) 0.054(5) 0.006(4) 0.005(4) 0.005(4)
C16 0.045(4) 0.031(4) 0.048(4) 0.008(3) 0.011(4) -0.008(3)
C21 0.032(4) 0.037(4) 0.045(4) 0.006(3) 0.003(3) -0.005(3)
C22 0.053(5) 0.091(7) 0.060(6) -0.020(5) 0.009(4) 0.001(5)
C23 0.039(5) 0.120(8) 0.068(6) -0.008(6) 0.021(4) 0.005(5)
C24 0.043(5) 0.081(6) 0.078(6) 0.000(5) 0.004(5) -0.009(5)
C25 0.060(6) 0.144(10) 0.068(7) -0.022(7) 0.005(5) -0.030(6)
C26 0.045(5) 0.102(7) 0.068(6) -0.027(5) 0.012(4) -0.017(5)
C27 0.054(6) 0.150(11) 0.096(8) 0.021(8) 0.024(6) -0.002(7)
C31 0.034(4) 0.038(4) 0.037(4) -0.009(3) 0.006(3) 0.001(3)
C32 0.048(5) 0.119(8) 0.039(5) 0.018(5) 0.010(4) 0.010(5)
C33 0.052(5) 0.184(11) 0.038(5) 0.004(6) 0.035(4) 0.030(6)
C34 0.045(4) 0.103(7) 0.038(5) -0.011(5) -0.004(4) 0.025(5)
C35 0.049(5) 0.074(6) 0.050(5) -0.003(4) 0.001(4) 0.013(4)
C36 0.040(4) 0.060(5) 0.035(4) 0.002(4) 0.006(3) 0.006(4)
O4 0.061(6) 0.099(5) 0.052(4) -0.019(4) -0.019(4) 0.014(5)
O4' 0.061(6) 0.099(5) 0.052(4) -0.019(4) -0.019(4) 0.014(5)
C51 0.034(4) 0.029(3) 0.036(4) -0.006(3) 0.004(3) 0.002(3)
C52 0.045(4) 0.037(4) 0.037(4) -0.008(3) 0.012(3) 0.012(3)
C53 0.051(4) 0.045(4) 0.040(4) 0.009(3) 0.005(4) 0.003(4)
C54 0.042(4) 0.046(4) 0.049(5) 0.011(4) 0.007(4) 0.011(4)
C55 0.042(4) 0.058(5) 0.035(4) 0.012(4) 0.013(3) 0.008(4)
C56 0.061(5) 0.038(4) 0.040(4) 0.003(3) 0.015(4) 0.004(4)
C57 0.072(6) 0.141(9) 0.085(7) 0.037(7) 0.052(5) 0.037(6)
C61 0.031(3) 0.039(4) 0.037(4) -0.006(3) -0.008(3) 0.003(3)
C62 0.057(5) 0.051(5) 0.060(5) 0.019(4) -0.013(4) -0.005(4)
C63 0.058(5) 0.038(4) 0.083(6) -0.011(4) -0.004(5) -0.014(4)
C64 0.050(4) 0.055(5) 0.047(5) -0.013(4) -0.007(4) 0.000(4)
C65 0.078(6) 0.047(5) 0.068(6) 0.002(4) -0.026(5) -0.001(5)
C66 0.087(6) 0.042(4) 0.036(4) 0.009(4) -0.017(4) -0.007(4)
C67 0.078(6) 0.091(7) 0.091(8) -0.017(6) -0.024(6) -0.019(6)
C71 0.033(4) 0.031(3) 0.033(4) 0.006(3) 0.007(3) 0.001(3)
C72 0.051(4) 0.026(4) 0.058(5) 0.000(3) 0.011(4) -0.005(3)
C73 0.049(5) 0.045(4) 0.071(6) 0.009(4) 0.007(4) -0.007(4)
C74 0.047(5) 0.051(5) 0.084(6) 0.010(5) -0.014(4) -0.018(4)
C75 0.085(7) 0.030(4) 0.134(9) -0.005(5) -0.032(7) -0.011(5)
C76 0.085(6) 0.032(4) 0.086(7) -0.002(4) -0.019(5) 0.007(4)
O7 0.061(5) 0.044(5) 0.173(8) -0.002(5) -0.034(5) -0.008(4)
O7' 0.061(5) 0.044(5) 0.173(8) -0.002(5) -0.034(5) -0.008(4)
C81 0.049(4) 0.034(4) 0.033(4) 0.003(3) -0.006(3) -0.006(3)
C82 0.046(4) 0.064(5) 0.047(5) 0.014(4) 0.002(4) -0.008(4)
C83 0.054(5) 0.071(6) 0.099(7) 0.025(6) -0.022(5) -0.002(5)
C84 0.066(6) 0.081(6) 0.100(7) 0.029(6) -0.050(5) 0.000(5)
C85 0.119(8) 0.061(5) 0.050(5) 0.027(4) -0.038(5) -0.026(6)
C86 0.075(6) 0.048(5) 0.044(5) 0.012(4) -0.016(4) -0.006(4)
O8 0.056(6) 0.120(6) 0.056(7) 0.055(5) -0.004(5) -0.001(5)
O8' 0.056(6) 0.120(6) 0.056(7) 0.055(5) -0.004(5) -0.001(5)
Cl3 0.0545(10) 0.1474(19) 0.0718(12) 0.0520(12) 0.0006(9) 0.0123(12)
Cl4 0.0545(10) 0.1474(19) 0.0718(12) 0.0520(12) 0.0006(9) 0.0123(12)
Cl3' 0.0545(10) 0.1474(19) 0.0718(12) 0.0520(12) 0.0006(9) 0.0123(12)
Cl4' 0.0545(10) 0.1474(19) 0.0718(12) 0.0520(12) 0.0006(9) 0.0123(12)
Cl5 0.0775(16) 0.0839(17) 0.0917(19) -0.0081(15) -0.0037(14) -0.0152(14)
Cl6 0.163(3) 0.141(3) 0.259(5) -0.001(3) -0.133(3) 0.027(3)
Cl7 0.204(7) 0.167(5) 0.229(5) 0.025(4) 0.127(5) 0.052(5)
Cl7' 0.204(7) 0.167(5) 0.229(5) 0.025(4) 0.127(5) 0.052(5)
Cl8 0.159(4) 0.126(3) 0.155(4) 0.002(3) 0.017(3) -0.003(3)
Cl11 0.126(4) 0.084(2) 0.075(2) -0.0261(19) 0.033(3) -0.026(3)
Cl12 0.126(4) 0.084(2) 0.075(2) -0.0261(19) 0.033(3) -0.026(3)
Cl13 0.126(4) 0.084(2) 0.075(2) -0.0261(19) 0.033(3) -0.026(3)
Cl18 0.0614(18) 0.125(3) 0.134(3) 0.002(2) -0.0099(18) 0.0019(18)
Cl19 0.0614(18) 0.125(3) 0.134(3) 0.002(2) -0.0099(18) 0.0019(18)
Cl14 0.0614(18) 0.125(3) 0.134(3) 0.002(2) -0.0099(18) 0.0019(18)
Cl15 0.0614(18) 0.125(3) 0.134(3) 0.002(2) -0.0099(18) 0.0019(18)
Cl16 0.0614(18) 0.125(3) 0.134(3) 0.002(2) -0.0099(18) 0.0019(18)
Cl17 0.0614(18) 0.125(3) 0.134(3) 0.002(2) -0.0099(18) 0.0019(18)

loop_
_atom_type_symbol
_atom_type_description
_atom_type_scat_dispersion_real
_atom_type_scat_dispersion_imag
_atom_type_scat_source
C C 0.0033 0.0016 'International Tables Vol C Tables 4.2.6.8 and 6.1.1.4'
H H 0.0000 0.0000 'International Tables Vol C Tables 4.2.6.8 and 6.1.1.4'
N N 0.0061 0.0033 'International Tables Vol C Tables 4.2.6.8 and 6.1.1.4'
O O 0.0106 0.0060 'International Tables Vol C Tables 4.2.6.8 and 6.1.1.4'
Mo Mo -1.6832 0.6857 'International Tables Vol C Tables 4.2.6.8 and 6.1.1.4'
Cl Cl 0.1484 0.1585 'International Tables Vol C Tables 4.2.6.8 and 6.1.1.4'

loop_
_geom_angle_atom_site_label_1
_geom_angle_atom_site_label_2
_geom_angle_atom_site_label_3
_geom_angle
_geom_angle_site_symmetry_1
_geom_angle_site_symmetry_3
_geom_angle_publ_flag
Mo2 Mo1 N1 92.73(14) . . y
Mo2 Mo1 N3 92.50(15) . . y
N1 Mo1 N3 96.2(2) . . y
Mo2 Mo1 O9 92.34(12) . . y
N1 Mo1 O9 87.74(18) . . y
N3 Mo1 O9 173.62(19) . . y
Mo2 Mo1 O11 91.02(11) . . y
N1 Mo1 O11 174.80(18) . . y
N3 Mo1 O11 87.25(18) . . y
O9 Mo1 O11 88.51(16) . . y
Mo1 Mo2 N2 92.50(15) . . y
Mo1 Mo2 O12 92.74(11) . . y
N2 Mo2 O12 173.55(18) . . y
Mo1 Mo2 N4 92.56(15) . . y
N2 Mo2 N4 97.5(2) . . y
O12 Mo2 N4 86.00(19) . . y
Mo1 Mo2 O10 91.84(12) . . y
N2 Mo2 O10 88.28(18) . . y
O12 Mo2 O10 87.80(16) . . y
N4 Mo2 O10 172.56(19) . . y
Mo4 Mo3 N5 92.72(15) . . y
Mo4 Mo3 O15 91.75(12) . . y
N5 Mo3 O15 174.52(18) . . y
Mo4 Mo3 N7 92.44(15) . . y
N5 Mo3 N7 94.7(2) . . y
O15 Mo3 N7 88.31(18) . . y
Mo4 Mo3 O13 91.93(11) . . y
N5 Mo3 O13 89.15(18) . . y
O15 Mo3 O13 87.53(16) . . y
N7 Mo3 O13 174.05(18) . . y
Mo3 Mo4 N6 92.69(15) . . y
Mo3 Mo4 N8 92.77(16) . . y
N6 Mo4 N8 93.5(2) . . y
Mo3 Mo4 O14 91.30(12) . . y
N6 Mo4 O14 89.77(19) . . y
N8 Mo4 O14 174.64(19) . . y
Mo3 Mo4 O16 91.71(12) . . y
N6 Mo4 O16 174.90(19) . . y
N8 Mo4 O16 88.84(18) . . y
O14 Mo4 O16 87.55(17) . . y
C1 N1 C11 119.5(5) . . ?
C1 N1 Mo1 118.2(4) . . ?
C11 N1 Mo1 122.3(4) . . ?
C1 N2 C21 120.2(6) . . ?
C1 N2 Mo2 117.3(4) . . ?
C21 N2 Mo2 121.0(4) . . ?
C2 N3 C31 121.3(6) . . ?
C2 N3 Mo1 117.4(4) . . ?
C31 N3 Mo1 120.4(4) . . ?
C2 N4 C41 121.1(8) . . ?
C2 N4 C41' 120.7(7) . . ?
C2 N4 Mo2 116.9(4) . . ?
C41 N4 Mo2 121.8(7) . . ?
C41' N4 Mo2 121.6(5) . . ?
C3 N5 C51 117.2(5) . . ?
C3 N5 Mo3 117.3(4) . . ?
C51 N5 Mo3 125.4(4) . . ?
C3 N6 C61 116.6(6) . . ?
C3 N6 Mo4 117.8(4) . . ?
C61 N6 Mo4 125.0(4) . . ?
C4 N7 C71 118.3(5) . . ?
C4 N7 Mo3 117.7(4) . . ?
C71 N7 Mo3 123.0(4) . . ?
C4 N8 C81 119.9(6) . . ?
C4 N8 Mo4 117.3(4) . . ?
C81 N8 Mo4 122.7(4) . . ?
C14 O1 C17 120.0(11) . . ?
C14 O1 C17' 117.2(9) . . ?
C24 O2 C27 118.2(8) . . ?
C34 O3 C37' 123.3(11) . . ?
C34 O3 C37 116.3(9) . . ?
C54 O5 C57 117.0(7) . . ?
C64 O6 C67 121.0(8) . . ?
C5 O9 Mo1 115.2(4) . . ?
C5 O10 Mo2 115.7(4) . . ?
C6 O11 Mo1 116.3(4) . . ?
C6 O12 Mo2 115.5(4) . . ?
C7 O13 Mo3 115.6(4) . . ?
C7 O14 Mo4 117.1(4) . . ?
C8 O15 Mo3 117.3(4) . . ?
C8 O16 Mo4 116.0(4) . . ?
N1 C1 N2 119.0(6) . . ?
N3 C2 N4 120.1(6) . . ?
N6 C3 N5 119.5(6) . . ?
N7 C4 N8 119.7(6) . . ?
O10 C5 O9 124.8(6) . . ?
O10 C5 C8 117.2(6) . 3_664 ?
O9 C5 C8 117.9(6) . 3_664 ?
O11 C6 O12 124.2(6) . . ?
O11 C6 C7 118.1(5) . . ?
O12 C6 C7 117.7(5) . . ?
O13 C7 O14 124.0(6) . . ?
O13 C7 C6 119.5(5) . . ?
O14 C7 C6 116.5(5) . . ?
O16 C8 O15 123.2(6) . . ?
O16 C8 C5 119.1(5) . 3_664 ?
O15 C8 C5 117.7(5) . 3_664 ?
C12 C11 C16 118.0(6) . . ?
C12 C11 N1 124.0(6) . . ?
C16 C11 N1 117.9(6) . . ?
C11 C12 C13 120.8(7) . . ?
C12 C13 C14 120.8(7) . . ?
O1 C14 C15 126.4(7) . . ?
O1 C14 C13 115.7(7) . . ?
C15 C14 C13 117.9(7) . . ?
C16 C15 C14 121.5(7) . . ?
C15 C16 C11 120.8(7) . . ?
C22 C21 N2 123.7(7) . . ?
C22 C21 C26 116.1(7) . . ?
N2 C21 C26 120.0(7) . . ?
C21 C22 C23 121.2(8) . . ?
C24 C23 C22 121.6(9) . . ?
C23 C24 O2 125.6(9) . . ?
C23 C24 C25 119.1(8) . . ?
O2 C24 C25 115.3(9) . . ?
C26 C25 C24 119.9(9) . . ?
C25 C26 C21 121.8(9) . . ?
C32 C31 C36 117.9(7) . . ?
C32 C31 N3 122.5(7) . . ?
C36 C31 N3 119.4(6) . . ?
C31 C32 C33 118.7(8) . . ?
C34 C33 C32 123.4(8) . . ?
C33 C34 O3 116.9(8) . . ?
C33 C34 C35 118.2(8) . . ?
O3 C34 C35 124.8(8) . . ?
C34 C35 C36 118.0(8) . . ?
C31 C36 C35 123.8(7) . . ?
C46 C41 C42 121.0(12) . . ?
C46 C41 N4 120.3(10) . . ?
C42 C41 N4 118.6(10) . . ?
C41 C42 C43 117.8(12) . . ?
C44 C43 C42 122.3(13) . . ?
C43 C44 O4 114.1(12) . . ?
C43 C44 C45 119.0(12) . . ?
O4 C44 C45 125.4(12) . . ?
C46 C45 C44 119.7(12) . . ?
C41 C46 C45 119.9(12) . . ?
C44 O4 C47 116.9(14) . . ?
C46' C41' C42' 120.2(10) . . ?
C46' C41' N4 121.9(8) . . ?
C42' C41' N4 117.9(8) . . ?
C41' C42' C43' 117.8(10) . . ?
C44' C43' C42' 123.6(11) . . ?
C43' C44' C45' 118.1(10) . . ?
C43' C44' O4' 121.2(10) . . ?
C45' C44' O4' 119.9(10) . . ?
C46' C45' C44' 120.5(9) . . ?
C41' C46' C45' 119.9(9) . . ?
C44' O4' C47' 112.9(10) . . ?
C56 C51 C52 118.5(6) . . ?
C56 C51 N5 123.6(6) . . ?
C52 C51 N5 117.8(6) . . ?
C53 C52 C51 120.4(7) . . ?
C52 C53 C54 120.9(7) . . ?
C55 C54 C53 119.6(7) . . ?
C55 C54 O5 124.8(7) . . ?
C53 C54 O5 115.6(7) . . ?
C54 C55 C56 120.2(7) . . ?
C51 C56 C55 120.4(7) . . ?
C66 C61 C62 117.6(7) . . ?
C66 C61 N6 121.5(6) . . ?
C62 C61 N6 120.8(6) . . ?
C63 C62 C61 121.1(8) . . ?
C64 C63 C62 120.1(8) . . ?
C63 C64 C65 119.0(8) . . ?
C63 C64 O6 124.3(8) . . ?
C65 C64 O6 116.7(8) . . ?
C66 C65 C64 120.9(8) . . ?
C65 C66 C61 121.2(8) . . ?
C76 C71 C72 117.5(7) . . ?
C76 C71 N7 123.7(7) . . ?
C72 C71 N7 118.9(6) . . ?
C71 C72 C73 122.5(7) . . ?
C74 C73 C72 118.4(7) . . ?
C75 C74 O7 100.5(12) . . ?
C75 C74 C73 120.2(8) . . ?
O7 C74 C73 138.9(12) . . ?
C75 C74 O7' 119.9(8) . . ?
C73 C74 O7' 119.9(8) . . ?
C74 C75 C76 121.3(8) . . ?
C71 C76 C75 120.1(8) . . ?
C74 O7 C77 105(2) . . ?
C77' O7' C74 120.5(10) . . ?
C82 C81 C86 119.6(7) . . ?
C82 C81 N8 118.8(6) . . ?
C86 C81 N8 121.5(7) . . ?
C83 C82 C81 121.2(8) . . ?
C84 C83 C82 120.2(9) . . ?
C83 C84 C85 119.2(9) . . ?
C83 C84 O8 114.1(10) . . ?
C85 C84 O8 126.6(10) . . ?
C83 C84 O8' 139.8(10) . . ?
C85 C84 O8' 100.9(10) . . ?
C84 C85 C86 122.7(9) . . ?
C81 C86 C85 117.0(9) . . ?
C87 O8 C84 127.2(15) . . ?
C87' O8' C84 100.9(16) . . ?
Cl2 C1S Cl1 119.2(11) . . ?
Cl2 C1S Cl1' 99.1(10) . . ?
Cl3 C2S Cl4 108.6(6) . . ?
Cl3' C2S' Cl4' 110.8(9) . . ?
Cl6 C3S Cl5 111.2(6) . . ?
Cl7 C4S Cl8 117.0(9) . . ?
Cl8 C4S Cl7' 98.2(10) . . ?
Cl13 C6S Cl11 119.8(12) . . ?
Cl11 C6S Cl12 121.8(12) . . ?
Cl13 C6S Cl11 123.1(12) . 3_664 ?
Cl12 C6S Cl11 124.8(11) . 3_664 ?
Cl19 C5S Cl18 117.9(5) 3_665 3_674 ?
Cl16 C7S Cl14 128.3(5) 2_543 . ?
Cl17 C7S Cl15 104.5 . 4_575 ?
Cl14 C7S Cl15 140.4(6) . 4_575 ?
Cl15 Cl16 Cl17 120.7(10) 3_674 2_553 ?

loop_
_geom_bond_atom_site_label_1
_geom_bond_atom_site_label_2
_geom_bond_distance
_geom_bond_site_symmetry_2
_geom_bond_publ_flag
Mo1 Mo2 2.0865(8) . y
Mo1 N1 2.114(5) . y
Mo1 N3 2.117(5) . y
Mo1 O9 2.127(4) . y
Mo1 O11 2.145(4) . y
Mo2 N2 2.114(5) . y
Mo2 O12 2.121(4) . y
Mo2 N4 2.121(6) . y
Mo2 O10 2.128(4) . y
Mo3 Mo4 2.0940(8) . y
Mo3 N5 2.101(5) . y
Mo3 O15 2.112(4) . y
Mo3 N7 2.116(5) . y
Mo3 O13 2.144(4) . y
Mo4 N6 2.098(5) . y
Mo4 N8 2.111(5) . y
Mo4 O14 2.119(4) . y
Mo4 O16 2.139(4) . y
N1 C1 1.305(9) . ?
N1 C11 1.436(8) . ?
N2 C1 1.344(9) . ?
N2 C21 1.400(9) . ?
N3 C2 1.306(8) . ?
N3 C31 1.418(8) . ?
N4 C2 1.324(9) . ?
N4 C41 1.399(14) . ?
N4 C41' 1.492(12) . ?
N5 C3 1.333(9) . ?
N5 C51 1.424(8) . ?
N6 C3 1.322(9) . ?
N6 C61 1.433(9) . ?
N7 C4 1.313(8) . ?
N7 C71 1.405(8) . ?
N8 C4 1.330(8) . ?
N8 C81 1.427(9) . ?
O1 C14 1.363(10) . ?
O1 C17 1.409(14) . ?
O1 C17' 1.421(14) . ?
O2 C24 1.366(10) . ?
O2 C27 1.401(13) . ?
O3 C34 1.367(10) . ?
O3 C37' 1.386(17) . ?
O3 C37 1.429(14) . ?
O5 C54 1.388(9) . ?
O5 C57 1.433(11) . ?
O6 C64 1.364(10) . ?
O6 C67 1.399(12) . ?
O9 C5 1.267(8) . ?
O10 C5 1.264(8) . ?
O11 C6 1.253(7) . ?
O12 C6 1.269(7) . ?
O13 C7 1.245(7) . ?
O14 C7 1.264(7) . ?
O15 C8 1.267(7) . ?
O16 C8 1.260(7) . ?
C5 C8 1.519(9) 3_664 ?
C6 C7 1.518(9) . ?
C8 C5 1.519(9) 3_664 ?
C11 C12 1.371(10) . ?
C11 C16 1.388(10) . ?
C12 C13 1.371(11) . ?
C13 C14 1.382(11) . ?
C14 C15 1.371(11) . ?
C15 C16 1.355(10) . ?
C21 C22 1.353(11) . ?
C21 C26 1.413(11) . ?
C22 C23 1.400(12) . ?
C23 C24 1.324(13) . ?
C24 C25 1.378(14) . ?
C25 C26 1.363(13) . ?
C31 C32 1.347(11) . ?
C31 C36 1.376(10) . ?
C32 C33 1.404(12) . ?
C33 C34 1.352(13) . ?
C34 C35 1.376(12) . ?
C35 C36 1.383(11) . ?
C41 C46 1.386(15) . ?
C41 C42 1.391(15) . ?
C42 C43 1.393(16) . ?
C43 C44 1.369(16) . ?
C44 O4 1.391(14) . ?
C44 C45 1.400(15) . ?
C45 C46 1.391(15) . ?
C47 O4 1.443(17) . ?
C41' C46' 1.384(12) . ?
C41' C42' 1.389(13) . ?
C42' C43' 1.392(14) . ?
C43' C44' 1.347(14) . ?
C44' C45' 1.394(13) . ?
C44' O4' 1.395(12) . ?
C45' C46' 1.389(13) . ?
C47' O4' 1.466(14) . ?
C51 C56 1.375(10) . ?
C51 C52 1.414(10) . ?
C52 C53 1.349(10) . ?
C53 C54 1.381(10) . ?
C54 C55 1.374(10) . ?
C55 C56 1.386(10) . ?
C61 C66 1.365(10) . ?
C61 C62 1.377(11) . ?
C62 C63 1.374(12) . ?
C63 C64 1.360(12) . ?
C64 C65 1.362(12) . ?
C65 C66 1.360(12) . ?
C71 C76 1.374(10) . ?
C71 C72 1.391(10) . ?
C72 C73 1.393(11) . ?
C73 C74 1.384(12) . ?
C74 C75 1.344(13) . ?
C74 O7 1.36(3) . ?
C74 O7' 1.405(12) . ?
C75 C76 1.413(13) . ?
C77 O7 1.36(2) . ?
C77' O7' 1.362(14) . ?
C81 C82 1.377(11) . ?
C81 C86 1.387(11) . ?
C82 C83 1.376(12) . ?
C83 C84 1.340(15) . ?
C84 C85 1.371(15) . ?
C84 O8 1.392(15) . ?
C84 O8' 1.466(17) . ?
C85 C86 1.394(13) . ?
C87 O8 1.388(18) . ?
C87' O8' 1.386(19) . ?
C1S Cl2 1.675(17) . ?
C1S Cl1 1.744(19) . ?
C1S Cl1' 1.780(19) . ?
C2S Cl3 1.754(11) . ?
C2S Cl4 1.798(12) . ?
C2S' Cl3' 1.744(14) . ?
C2S' Cl4' 1.791(15) . ?
C3S Cl6 1.700(11) . ?
C3S Cl5 1.799(11) . ?
C4S Cl7 1.725(12) . ?
C4S Cl8 1.737(11) . ?
C4S Cl7' 1.758(16) . ?
C6S Cl13 1.738(14) . ?
C6S Cl11 1.781(15) . ?
C6S Cl12 1.787(14) . ?
C5S Cl19 1.652(10) 3_665 ?
C5S Cl18 1.713(8) 3_674 ?
Cl18 C5S 1.712(9) 3_674 ?
Cl19 C5S 1.653(9) 3_665 ?
C7S Cl17 1.5503 . ?
C7S Cl16 1.759(17) 2_543 ?
C7S Cl14 1.7852 . ?
C7S Cl15 1.8967 4_575 ?
Cl15 C7S 1.897(12) 4_676 ?
Cl16 C7S 1.759(16) 2_553 ?
